data_7019123
loop_
_publ_author_name
'Lin, Ya-Chi'
'Yu, Kuo-Hsuan'
'Lin, Ya-Fan'
'Lee, Gene-Hsiang'
'Wang, Yu'
'Liu, Shiuh-Tzung'
'Chen, Jwu-Ting'

_publ_section_title
;
 Synthesis, structures of (aminopyridine)nickel complexes and their use
 for catalytic ethylene polymerization.
;
_journal_issue 22
_journal_name_full 'Dalton transactions (Cambridge, England : 2003)'
_journal_page_first 6661
_journal_page_last 6670
_journal_paper_doi 10.1039/c2dt30151b
_journal_volume 41
_journal_year 2012
_chemical_formula_sum 'C30 H36 Br4 N4 Ni2'
_chemical_formula_weight 889.69
_chemical_name_systematic
;
?
;
_space_group_IT_number 14
_symmetry_cell_setting monoclinic
_symmetry_space_group_name_Hall '-P 2yn'
_symmetry_space_group_name_H-M 'P 1 21/n 1'
_atom_sites_solution_hydrogens geom
_atom_sites_solution_primary direct
_atom_sites_solution_secondary difmap
_audit_creation_method SHELXL-97
_cell_angle_alpha 90.00
_cell_angle_beta 108.0572(8)
_cell_angle_gamma 90.00
_cell_formula_units_Z 2
_cell_length_a 11.7867(4)
_cell_length_b 10.3876(4)
_cell_length_c 14.1012(5)
_cell_measurement_reflns_used 5364
_cell_measurement_temperature 295(2)
_cell_measurement_theta_max 27.50
_cell_measurement_theta_min 1.97
_cell_volume 1641.45(10)
_computing_cell_refinement 'Bruker SAINT'
_computing_data_collection 'Bruker SMART'
_computing_data_reduction 'Bruker SAINT'
_computing_molecular_graphics 'Bruker SHELXTL'
_computing_publication_material 'Bruker SHELXTL'
_computing_structure_refinement 'SHELXL-97 (Sheldrick, 1997)'
_computing_structure_solution 'SHELXS-97 (Sheldrick, 1990)'
_diffrn_ambient_temperature 295(2)
_diffrn_measured_fraction_theta_full 1.000
_diffrn_measured_fraction_theta_max 1.000
_diffrn_measurement_device_type 'Bruker SMART CCD area detector'
_diffrn_measurement_method 'phi and omega scans'
_diffrn_radiation_monochromator graphite
_diffrn_radiation_source 'fine-focus sealed tube'
_diffrn_radiation_type MoK\a
_diffrn_radiation_wavelength 0.71073
_diffrn_reflns_av_R_equivalents 0.0371
_diffrn_reflns_av_sigmaI/netI 0.0387
_diffrn_reflns_limit_h_max 15
_diffrn_reflns_limit_h_min -15
_diffrn_reflns_limit_k_max 13
_diffrn_reflns_limit_k_min -13
_diffrn_reflns_limit_l_max 18
_diffrn_reflns_limit_l_min -17
_diffrn_reflns_number 17090
_diffrn_reflns_theta_full 27.50
_diffrn_reflns_theta_max 27.50
_diffrn_reflns_theta_min 1.97
_diffrn_standards_decay_% 0
_exptl_absorpt_coefficient_mu 6.042
_exptl_absorpt_correction_T_max 0.4914
_exptl_absorpt_correction_T_min 0.3562
_exptl_absorpt_correction_type multi-scan
_exptl_crystal_colour orange
_exptl_crystal_density_diffrn 1.800
_exptl_crystal_density_meas ?
_exptl_crystal_density_method 'not measured'
_exptl_crystal_description plate
_exptl_crystal_F_000 880
_exptl_crystal_size_max 0.23
_exptl_crystal_size_mid 0.10
_exptl_crystal_size_min 0.05
_refine_diff_density_max 1.188
_refine_diff_density_min -0.985
_refine_diff_density_rms 0.084
_refine_ls_extinction_method none
_refine_ls_goodness_of_fit_ref 1.000
_refine_ls_hydrogen_treatment mixed
_refine_ls_matrix_type full
_refine_ls_number_parameters 187
_refine_ls_number_reflns 3775
_refine_ls_number_restraints 0
_refine_ls_restrained_S_all 1.000
_refine_ls_R_factor_all 0.0636
_refine_ls_R_factor_gt 0.0360
_refine_ls_shift/su_max 0.001
_refine_ls_shift/su_mean 0.000
_refine_ls_structure_factor_coef Fsqd
_refine_ls_weighting_details 'calc w=1/[\s^2^(Fo^2^)+(0.0485P)^2^+0.0000P] where P=(Fo^2^+2Fc^2^)/3'
_refine_ls_weighting_scheme calc
_refine_ls_wR_factor_gt 0.0821
_refine_ls_wR_factor_ref 0.0888
_reflns_number_gt 2573
_reflns_number_total 3775
_reflns_threshold_expression >2sigma(I)
_cod_data_source_file c2dt30151b.txt
_cod_data_source_block ic8755
_cod_depositor_comments
;
The following automatic conversions were performed:

'_symmetry_cell_setting' value 'Monoclinic' changed to 'monoclinic'
according to /home/saulius/struct/CIF-dictionaries/cif_core.dic
dictionary named 'cif_core.dic' version 2.4.1 from 2010-06-29.

Automatic conversion script
Id: cif_fix_values 1715 2011-07-08 13:25:40Z adriana 

The following automatic conversions were performed:

'_exptl_crystal_density_meas' value 'not_measured' was changed to '?'
- the value is perceived as not measured.

Automatic conversion script
Id: cif_fix_values 3008 2015-01-20 13:52:24Z robertas 
;
_cod_original_sg_symbol_H-M P2(1)/n
_cod_database_code 7019123

loop_
_symmetry_equiv_pos_as_xyz
'x, y, z'
'-x+1/2, y+1/2, -z+1/2'
'-x, -y, -z'
'x-1/2, -y-1/2, z-1/2'

loop_
_atom_site_label
_atom_site_type_symbol
_atom_site_fract_x
_atom_site_fract_y
_atom_site_fract_z
_atom_site_U_iso_or_equiv
_atom_site_adp_type
_atom_site_occupancy
_atom_site_symmetry_multiplicity
_atom_site_calc_flag
_atom_site_refinement_flags
Ni Ni -0.06453(4) 0.40926(4) 0.08404(3) 0.03436(13) Uani 1 1 d .
Br1 Br -0.00972(4) 0.64169(3) 0.05850(3) 0.05132(14) Uani 1 1 d .
Br2 Br -0.27983(4) 0.43866(5) 0.03932(4) 0.06784(17) Uani 1 1 d .
N1 N -0.0683(3) 0.2200(2) 0.1245(2) 0.0350(7) Uani 1 1 d .
N2 N -0.0300(3) 0.4291(3) 0.2378(2) 0.0415(8) Uani 1 1 d .
H2A H -0.106(4) 0.448(4) 0.230(3) 0.058(14) Uiso 1 1 d .
C1 C -0.0997(4) 0.1223(3) 0.0589(3) 0.0489(10) Uani 1 1 d .
H1A H -0.1238 0.1406 -0.0090 0.059 Uiso 1 1 calc R
C2 C -0.0972(4) -0.0039(4) 0.0892(3) 0.0560(12) Uani 1 1 d .
H2B H -0.1197 -0.0696 0.0423 0.067 Uiso 1 1 calc R
C3 C -0.0616(4) -0.0313(3) 0.1879(3) 0.0523(11) Uani 1 1 d .
H3A H -0.0576 -0.1162 0.2098 0.063 Uiso 1 1 calc R
C4 C -0.0313(4) 0.0684(4) 0.2556(3) 0.0509(10) Uani 1 1 d .
H4A H -0.0071 0.0515 0.3237 0.061 Uiso 1 1 calc R
C5 C -0.0370(3) 0.1925(3) 0.2218(3) 0.0362(8) Uani 1 1 d .
C6 C -0.0047(4) 0.3054(4) 0.2934(3) 0.0543(11) Uani 1 1 d .
H6A H 0.0821 0.3018 0.3240 0.065 Uiso 1 1 calc R
C7 C -0.0564(8) 0.2950(5) 0.3767(4) 0.143(4) Uani 1 1 d .
H7A H -0.0335 0.3687 0.4195 0.215 Uiso 1 1 calc R
H7B H -0.0274 0.2182 0.4143 0.215 Uiso 1 1 calc R
H7C H -0.1419 0.2914 0.3503 0.215 Uiso 1 1 calc R
C8 C 0.0403(3) 0.5355(3) 0.2921(3) 0.0350(8) Uani 1 1 d .
C9 C 0.1604(4) 0.5423(4) 0.3011(3) 0.0463(9) Uani 1 1 d .
C10 C 0.2249(4) 0.6443(5) 0.3533(3) 0.0629(13) Uani 1 1 d .
H10A H 0.3058 0.6501 0.3604 0.075 Uiso 1 1 calc R
C11 C 0.1739(5) 0.7368(4) 0.3949(3) 0.0661(14) Uani 1 1 d .
H11A H 0.2203 0.8030 0.4316 0.079 Uiso 1 1 calc R
C12 C 0.0551(5) 0.7326(4) 0.3827(3) 0.0585(13) Uani 1 1 d .
H12A H 0.0203 0.7979 0.4092 0.070 Uiso 1 1 calc R
C13 C -0.0153(4) 0.6318(4) 0.3311(3) 0.0451(10) Uani 1 1 d .
C14 C 0.2212(4) 0.4466(5) 0.2515(4) 0.0757(15) Uani 1 1 d .
H14A H 0.2949 0.4824 0.2480 0.114 Uiso 1 1 calc R
H14B H 0.1700 0.4283 0.1854 0.114 Uiso 1 1 calc R
H14C H 0.2372 0.3685 0.2898 0.114 Uiso 1 1 calc R
C15 C -0.1454(5) 0.6313(5) 0.3176(5) 0.0871(18) Uani 1 1 d .
H15A H -0.1888 0.6239 0.2479 0.131 Uiso 1 1 calc R
H15B H -0.1671 0.7100 0.3432 0.131 Uiso 1 1 calc R
H15C H -0.1644 0.5596 0.3529 0.131 Uiso 1 1 calc R

loop_
_atom_site_aniso_label
_atom_site_aniso_U_11
_atom_site_aniso_U_22
_atom_site_aniso_U_33
_atom_site_aniso_U_23
_atom_site_aniso_U_13
_atom_site_aniso_U_12
Ni 0.0470(3) 0.0256(2) 0.0312(3) 0.00362(18) 0.0130(2) -0.00121(19)
Br1 0.0901(4) 0.02718(18) 0.0488(3) 0.00042(16) 0.0392(2) -0.00395(18)
Br2 0.0464(3) 0.0686(3) 0.0821(4) 0.0316(3) 0.0106(2) 0.0033(2)
N1 0.0461(19) 0.0267(14) 0.0344(17) -0.0008(12) 0.0155(14) -0.0002(12)
N2 0.055(2) 0.0325(16) 0.0327(18) 0.0008(12) 0.0064(16) -0.0076(15)
C1 0.072(3) 0.035(2) 0.039(2) -0.0045(16) 0.017(2) -0.0073(18)
C2 0.082(3) 0.0296(19) 0.062(3) -0.0082(18) 0.029(3) -0.008(2)
C3 0.069(3) 0.0277(19) 0.060(3) 0.0078(18) 0.020(2) 0.0022(18)
C4 0.067(3) 0.038(2) 0.044(2) 0.0118(17) 0.011(2) -0.0024(18)
C5 0.043(2) 0.0317(17) 0.033(2) 0.0031(15) 0.0100(16) -0.0042(15)
C6 0.082(3) 0.037(2) 0.038(2) 0.0024(17) 0.009(2) -0.011(2)
C7 0.337(12) 0.059(3) 0.065(4) -0.003(3) 0.109(6) -0.013(5)
C8 0.046(2) 0.0297(17) 0.0294(19) -0.0021(14) 0.0113(16) -0.0053(15)
C9 0.046(3) 0.055(2) 0.037(2) -0.0036(18) 0.0124(18) -0.0025(19)
C10 0.056(3) 0.075(3) 0.056(3) -0.003(2) 0.015(2) -0.024(2)
C11 0.100(4) 0.051(3) 0.042(3) -0.007(2) 0.014(3) -0.029(3)
C12 0.102(4) 0.035(2) 0.042(2) -0.0045(18) 0.027(3) 0.002(2)
C13 0.057(3) 0.046(2) 0.037(2) 0.0016(17) 0.0222(19) 0.0059(18)
C14 0.055(3) 0.096(4) 0.076(4) -0.016(3) 0.021(3) 0.011(3)
C15 0.078(4) 0.095(4) 0.100(5) -0.027(3) 0.045(3) 0.014(3)

loop_
_atom_type_symbol
_atom_type_description
_atom_type_scat_dispersion_real
_atom_type_scat_dispersion_imag
_atom_type_scat_source
C C 0.0033 0.0016 'International Tables Vol C Tables 4.2.6.8 and 6.1.1.4'
H H 0.0000 0.0000 'International Tables Vol C Tables 4.2.6.8 and 6.1.1.4'
N N 0.0061 0.0033 'International Tables Vol C Tables 4.2.6.8 and 6.1.1.4'
Ni Ni 0.3393 1.1124 'International Tables Vol C Tables 4.2.6.8 and 6.1.1.4'
Br Br -0.2901 2.4595 'International Tables Vol C Tables 4.2.6.8 and 6.1.1.4'

loop_
_geom_angle_atom_site_label_1
_geom_angle_atom_site_label_2
_geom_angle_atom_site_label_3
_geom_angle
_geom_angle_site_symmetry_1
_geom_angle_site_symmetry_3
N1 Ni N2 79.61(11) . .
N1 Ni Br2 94.67(9) . .
N2 Ni Br2 96.23(11) . .
N1 Ni Br1 93.69(8) . 3_565
N2 Ni Br1 148.92(11) . 3_565
Br2 Ni Br1 114.64(3) . 3_565
N1 Ni Br1 166.81(9) . .
N2 Ni Br1 94.41(8) . .
Br2 Ni Br1 97.68(2) . .
Br1 Ni Br1 85.373(18) 3_565 .
Ni Br1 Ni 94.627(18) 3_565 .
C5 N1 C1 118.3(3) . .
C5 N1 Ni 117.9(2) . .
C1 N1 Ni 123.8(3) . .
C8 N2 C6 113.1(3) . .
C8 N2 Ni 121.2(2) . .
C6 N2 Ni 113.9(2) . .
N1 C1 C2 122.0(4) . .
C3 C2 C1 119.3(4) . .
C2 C3 C4 119.0(3) . .
C5 C4 C3 119.5(4) . .
N1 C5 C4 121.8(3) . .
N1 C5 C6 116.7(3) . .
C4 C5 C6 121.4(3) . .
N2 C6 C7 114.5(4) . .
N2 C6 C5 110.5(3) . .
C7 C6 C5 112.9(4) . .
C9 C8 C13 121.1(3) . .
C9 C8 N2 119.3(3) . .
C13 C8 N2 119.5(4) . .
C10 C9 C8 117.9(4) . .
C10 C9 C14 119.3(4) . .
C8 C9 C14 122.7(4) . .
C11 C10 C9 122.0(5) . .
C12 C11 C10 120.0(4) . .
C11 C12 C13 121.0(4) . .
C12 C13 C8 117.9(4) . .
C12 C13 C15 119.6(4) . .
C8 C13 C15 122.5(4) . .

loop_
_geom_bond_atom_site_label_1
_geom_bond_atom_site_label_2
_geom_bond_distance
_geom_bond_site_symmetry_2
Ni N1 2.051(3) .
Ni N2 2.089(3) .
Ni Br2 2.4370(7) .
Ni Br1 2.4852(6) 3_565
Ni Br1 2.5535(5) .
Br1 Ni 2.4851(6) 3_565
N1 C5 1.336(4) .
N1 C1 1.346(4) .
N2 C8 1.449(4) .
N2 C6 1.486(5) .
C1 C2 1.376(5) .
C2 C3 1.354(6) .
C3 C4 1.378(6) .
C4 C5 1.369(5) .
C5 C6 1.517(5) .
C6 C7 1.487(7) .
C8 C9 1.384(5) .
C8 C13 1.399(5) .
C9 C10 1.377(6) .
C9 C14 1.517(6) .
C10 C11 1.358(7) .
C11 C12 1.357(7) .
C12 C13 1.393(6) .
C13 C15 1.486(7) .
